data_4111654
loop_
_publ_author_name
'Joyanta Choudhury'
'Susmita Podder'
'Sujit Roy'

_publ_contact_author_address
;Organometallics & Catalysis Laboratory
 Department of Chemistry,IIT Kharagpur
 Kharagpur-721302, India
;
_publ_contact_author_email sroy@chem.iitkgp.ernet.in
_publ_contact_author_name ' Sujit Roy '
_publ_section_title
;
 Cooperative Friedel-Crafts Catalysis in Heterobimetallic Regime:
 Alkylation of Aromatics by \p-Activated Alcohols
;
_journal_name_full 'Journal of the American Chemical Society'
_journal_page_first 6162
_journal_page_last 6163
_journal_paper_doi 10.1021/ja0506004
_journal_volume 127
_journal_year 2005
_chemical_formula_moiety 'C16 H24 Cl10 Ir2 Sn2'
_chemical_formula_sum 'C16 H24 Cl10 Ir2 Sn2'
_chemical_formula_weight 1192.63
_chemical_name_systematic
;
 ?
;
_space_group_IT_number 2
_symmetry_cell_setting triclinic
_symmetry_space_group_name_Hall '-P 1'
_symmetry_space_group_name_H-M 'P -1'
_atom_sites_solution_hydrogens geom
_atom_sites_solution_primary direct
_atom_sites_solution_secondary difmap
_audit_creation_method SHELXL-97
_cell_angle_alpha 80.83(7)
_cell_angle_beta 83.69(8)
_cell_angle_gamma 87.54(6)
_cell_formula_units_Z 1
_cell_length_a 7.51(2)
_cell_length_b 8.08(2)
_cell_length_c 12.98(2)
_cell_measurement_reflns_used 2953
_cell_measurement_temperature 298
_cell_measurement_theta_max 24.98
_cell_measurement_theta_min 1.60
_cell_volume 773(3)
_computing_cell_refinement 'CAD4 Express (Enraf Nonius, 1994)'
_computing_data_collection 'CAD4 Express (Enraf Nonius, 1994)'
_computing_data_reduction 'XCAD4 (Harms & Wocadlo, 1995)'
_computing_molecular_graphics 'SHELXS-97 (Sheldrick, 1997)'
_computing_publication_material 'WinGX publication routines (Farrugia, 1999)'
_computing_structure_refinement 'SHELXL-97 (Sheldrick, 1997)'
_computing_structure_solution 'SHELXS-97 (Sheldrick, 1997)'
_diffrn_ambient_temperature 298
_diffrn_measured_fraction_theta_full 0.999
_diffrn_measured_fraction_theta_max 0.999
_diffrn_measurement_device_type 'Enraf Nonius TurboCAD4'
_diffrn_measurement_method 'non-profiled omega scans'
_diffrn_radiation_monochromator graphite
_diffrn_radiation_source 'fine-focus sealed tube'
_diffrn_radiation_type MoK\a
_diffrn_radiation_wavelength 0.71073
_diffrn_reflns_av_R_equivalents 0.0212
_diffrn_reflns_av_sigmaI/netI 0.0298
_diffrn_reflns_limit_h_max 8
_diffrn_reflns_limit_h_min 0
_diffrn_reflns_limit_k_max 9
_diffrn_reflns_limit_k_min -9
_diffrn_reflns_limit_l_max 15
_diffrn_reflns_limit_l_min -15
_diffrn_reflns_number 2953
_diffrn_reflns_theta_full 24.98
_diffrn_reflns_theta_max 24.98
_diffrn_reflns_theta_min 1.60
_diffrn_standards_decay_% 2
_diffrn_standards_interval_time 60
_diffrn_standards_number 3
_exptl_absorpt_coefficient_mu 11.053
_exptl_absorpt_correction_T_max 0.4429
_exptl_absorpt_correction_T_min 0.3462
_exptl_absorpt_correction_type analytical
_exptl_absorpt_process_details 'N.W. Alcock (1970). Cryst. Computing, p271'
_exptl_crystal_colour red
_exptl_crystal_density_diffrn 2.563
_exptl_crystal_description block
_exptl_crystal_F_000 544
_exptl_crystal_size_max 0.4
_exptl_crystal_size_mid 0.3
_exptl_crystal_size_min 0.25
_refine_diff_density_max 3.978
_refine_diff_density_min -4.601
_refine_diff_density_rms 0.341
_refine_ls_extinction_coef 0.0025(6)
_refine_ls_extinction_expression Fc^*^=kFc[1+0.001xFc^2^\l^3^/sin(2\q)]^-1/4^
_refine_ls_extinction_method SHELXL
_refine_ls_goodness_of_fit_ref 1.036
_refine_ls_matrix_type full
_refine_ls_number_parameters 137
_refine_ls_number_reflns 2723
_refine_ls_number_restraints 3
_refine_ls_restrained_S_all 1.052
_refine_ls_R_factor_all 0.0538
_refine_ls_R_factor_gt 0.0476
_refine_ls_shift/su_max 0.001
_refine_ls_shift/su_mean 0.000
_refine_ls_structure_factor_coef Fsqd
_refine_ls_weighting_details 'calc w=1/[\s^2^(Fo^2^)+(0.0965P)^2^+0.0000P] where P=(Fo^2^+2Fc^2^)/3'
_refine_ls_weighting_scheme calc
_refine_ls_wR_factor_gt 0.1199
_refine_ls_wR_factor_ref 0.1225
_reflns_number_gt 2432
_reflns_number_total 2723
_reflns_threshold_expression >2sigma(I)
_cod_data_source_file ja0506004si20050129_122557.cif
_cod_data_source_block jc003
_cod_original_sg_symbol_Hall -P1
_cod_database_code 4111654

loop_
_symmetry_equiv_pos_as_xyz
'x, y, z'
'-x, -y, -z'

loop_
_atom_site_label
_atom_site_type_symbol
_atom_site_fract_x
_atom_site_fract_y
_atom_site_fract_z
_atom_site_U_iso_or_equiv
_atom_site_adp_type
_atom_site_occupancy
_atom_site_symmetry_multiplicity
_atom_site_calc_flag
_atom_site_refinement_flags
Ir1 Ir 0.44624(5) 0.47501(4) 0.36489(3) 0.02573(19) Uani 1 1 d .
Sn2 Sn 0.66389(10) 0.30162(9) 0.25371(6) 0.0362(2) Uani 1 1 d D
Cl1 Cl 0.2927(3) 0.5213(3) 0.54313(19) 0.0324(5) Uani 1 1 d .
Cl2 Cl 0.3995(4) 0.1843(3) 0.4262(2) 0.0429(7) Uani 1 1 d D
Cl3 Cl 0.8712(6) 0.1229(5) 0.3375(3) 0.0719(11) Uani 1 1 d .
Cl4 Cl 0.8626(5) 0.4647(4) 0.1296(3) 0.0553(8) Uani 1 1 d .
Cl5 Cl 0.5550(5) 0.1347(4) 0.1455(3) 0.0624(9) Uani 1 1 d .
C1 C 0.5323(15) 0.6982(12) 0.2497(8) 0.034(2) Uani 1 1 d .
H1 H 0.6613 0.7179 0.2424 0.040 Uiso 1 1 calc R
C2 C 0.4375(13) 0.7536(11) 0.3356(8) 0.031(2) Uani 1 1 d .
H2 H 0.5120 0.8048 0.3788 0.038 Uiso 1 1 calc R
C3 C 0.1744(14) 0.5178(13) 0.3195(8) 0.036(2) Uani 1 1 d .
H3 H 0.0870 0.4397 0.3601 0.043 Uiso 1 1 calc R
C4 C 0.2780(15) 0.4524(14) 0.2375(8) 0.037(2) Uani 1 1 d .
H4 H 0.2508 0.3369 0.2318 0.044 Uiso 1 1 calc R
C5 C 0.2451(16) 0.8165(14) 0.3418(10) 0.044(3) Uani 1 1 d .
H5A H 0.2082 0.8364 0.4128 0.053 Uiso 1 1 calc R
H5B H 0.2382 0.9231 0.2958 0.053 Uiso 1 1 calc R
C6 C 0.4522(17) 0.7060(15) 0.1465(8) 0.044(3) Uani 1 1 d .
H6A H 0.3734 0.8044 0.1376 0.052 Uiso 1 1 calc R
H6B H 0.5487 0.7213 0.0899 0.052 Uiso 1 1 calc R
C7 C 0.3485(18) 0.5561(16) 0.1352(10) 0.049(3) Uani 1 1 d .
H7A H 0.4253 0.4849 0.0947 0.059 Uiso 1 1 calc R
H7B H 0.2482 0.5943 0.0957 0.059 Uiso 1 1 calc R
C8 C 0.1152(17) 0.6992(15) 0.3123(11) 0.049(3) Uani 1 1 d .
H8A H 0.0038 0.7057 0.3571 0.059 Uiso 1 1 calc R
H8B H 0.0898 0.7393 0.2407 0.059 Uiso 1 1 calc R

loop_
_atom_site_aniso_label
_atom_site_aniso_U_11
_atom_site_aniso_U_22
_atom_site_aniso_U_33
_atom_site_aniso_U_23
_atom_site_aniso_U_13
_atom_site_aniso_U_12
Ir1 0.0309(3) 0.0203(2) 0.0266(3) -0.00210(15) -0.00650(15) -0.00479(15)
Sn2 0.0452(5) 0.0296(4) 0.0352(4) -0.0093(3) -0.0054(3) 0.0009(3)
Cl1 0.0281(12) 0.0359(13) 0.0339(12) -0.0056(10) -0.0062(10) -0.0023(10)
Cl2 0.0691(19) 0.0196(11) 0.0407(14) 0.0009(10) -0.0119(13) -0.0119(11)
Cl3 0.083(3) 0.064(2) 0.066(2) -0.0070(17) -0.0181(19) 0.038(2)
Cl4 0.0522(19) 0.0576(18) 0.0544(18) -0.0088(14) 0.0057(14) -0.0100(15)
Cl5 0.090(3) 0.0502(18) 0.0537(19) -0.0252(15) -0.0036(17) -0.0183(17)
C1 0.043(6) 0.029(5) 0.028(5) -0.004(4) 0.001(4) -0.010(4)
C2 0.033(5) 0.016(4) 0.045(6) 0.005(4) -0.015(5) -0.002(4)
C3 0.033(6) 0.037(6) 0.041(6) -0.010(5) -0.010(5) -0.004(4)
C4 0.038(6) 0.036(6) 0.040(6) -0.001(4) -0.022(5) -0.011(5)
C5 0.045(7) 0.028(5) 0.061(8) -0.003(5) -0.014(6) 0.000(5)
C6 0.055(7) 0.044(6) 0.031(6) 0.005(5) -0.012(5) -0.007(5)
C7 0.054(8) 0.052(7) 0.044(7) -0.003(5) -0.018(6) -0.009(6)
C8 0.045(7) 0.042(6) 0.063(8) -0.006(6) -0.022(6) 0.000(5)

loop_
_atom_type_symbol
_atom_type_description
_atom_type_scat_dispersion_real
_atom_type_scat_dispersion_imag
_atom_type_scat_source
C C 0.0033 0.0016 'International Tables Vol C Tables 4.2.6.8 and 6.1.1.4'
H H 0.0000 0.0000 'International Tables Vol C Tables 4.2.6.8 and 6.1.1.4'
Cl Cl 0.1484 0.1585 'International Tables Vol C Tables 4.2.6.8 and 6.1.1.4'
Ir Ir -1.4442 7.9887 'International Tables Vol C Tables 4.2.6.8 and 6.1.1.4'
Sn Sn -0.6537 1.4246 'International Tables Vol C Tables 4.2.6.8 and 6.1.1.4'

loop_
_geom_angle_atom_site_label_1
_geom_angle_atom_site_label_2
_geom_angle_atom_site_label_3
_geom_angle
_geom_angle_site_symmetry_1
_geom_angle_site_symmetry_3
C3 Ir1 C1 89.1(4) . .
C3 Ir1 C2 80.6(4) . .
C1 Ir1 C2 36.2(4) . .
C3 Ir1 C4 37.2(4) . .
C1 Ir1 C4 79.7(4) . .
C2 Ir1 C4 93.9(4) . .
C3 Ir1 Cl2 92.8(3) . .
C1 Ir1 Cl2 156.1(3) . .
C2 Ir1 Cl2 166.8(3) . .
C4 Ir1 Cl2 87.5(3) . .
C3 Ir1 Cl1 161.9(3) . 2_666
C1 Ir1 Cl1 92.3(3) . 2_666
C2 Ir1 Cl1 89.9(3) . 2_666
C4 Ir1 Cl1 160.3(3) . 2_666
Cl2 Ir1 Cl1 93.23(14) . 2_666
C3 Ir1 Cl1 82.6(3) . .
C1 Ir1 Cl1 118.3(3) . .
C2 Ir1 Cl1 82.2(3) . .
C4 Ir1 Cl1 118.8(3) . .
Cl2 Ir1 Cl1 85.56(15) . .
Cl1 Ir1 Cl1 80.88(18) 2_666 .
C3 Ir1 Sn2 117.0(3) . .
C1 Ir1 Sn2 86.8(3) . .
C2 Ir1 Sn2 122.1(3) . .
C4 Ir1 Sn2 80.4(3) . .
Cl2 Ir1 Sn2 71.16(16) . .
Cl1 Ir1 Sn2 81.16(17) 2_666 .
Cl1 Ir1 Sn2 149.57(8) . .
Cl3 Sn2 Cl5 102.2(2) . .
Cl3 Sn2 Cl4 98.8(2) . .
Cl5 Sn2 Cl4 99.49(19) . .
Cl3 Sn2 Ir1 118.40(16) . .
Cl5 Sn2 Ir1 120.42(18) . .
Cl4 Sn2 Ir1 113.86(18) . .
Ir1 Cl1 Ir1 99.12(18) 2_666 .
C2 C1 C6 121.7(10) . .
C2 C1 Ir1 71.9(6) . .
C6 C1 Ir1 112.4(7) . .
C2 C1 H1 114.5 . .
C6 C1 H1 114.5 . .
Ir1 C1 H1 114.5 . .
C1 C2 C5 125.7(10) . .
C1 C2 Ir1 71.9(6) . .
C5 C2 Ir1 109.6(7) . .
C1 C2 H2 113.9 . .
C5 C2 H2 113.9 . .
Ir1 C2 H2 113.9 . .
C4 C3 C8 123.1(11) . .
C4 C3 Ir1 72.9(6) . .
C8 C3 Ir1 112.2(7) . .
C4 C3 H3 114.0 . .
C8 C3 H3 114.0 . .
Ir1 C3 H3 114.0 . .
C3 C4 C7 124.2(11) . .
C3 C4 Ir1 69.9(6) . .
C7 C4 Ir1 111.5(7) . .
C3 C4 H4 114.3 . .
C7 C4 H4 114.3 . .
Ir1 C4 H4 114.3 . .
C8 C5 C2 114.5(9) . .
C8 C5 H5A 108.6 . .
C2 C5 H5A 108.6 . .
C8 C5 H5B 108.6 . .
C2 C5 H5B 108.6 . .
H5A C5 H5B 107.6 . .
C7 C6 C1 115.9(9) . .
C7 C6 H6A 108.3 . .
C1 C6 H6A 108.3 . .
C7 C6 H6B 108.3 . .
C1 C6 H6B 108.3 . .
H6A C6 H6B 107.4 . .
C6 C7 C4 114.7(10) . .
C6 C7 H7A 108.6 . .
C4 C7 H7A 108.6 . .
C6 C7 H7B 108.6 . .
C4 C7 H7B 108.6 . .
H7A C7 H7B 107.6 . .
C3 C8 C5 116.4(10) . .
C3 C8 H8A 108.2 . .
C5 C8 H8A 108.2 . .
C3 C8 H8B 108.2 . .
C5 C8 H8B 108.2 . .
H8A C8 H8B 107.3 . .

loop_
_geom_bond_atom_site_label_1
_geom_bond_atom_site_label_2
_geom_bond_distance
_geom_bond_site_symmetry_2
Ir1 C3 2.185(12) .
Ir1 C1 2.221(11) .
Ir1 C2 2.222(11) .
Ir1 C4 2.223(10) .
Ir1 Cl2 2.385(6) .
Ir1 Cl1 2.409(6) 2_666
Ir1 Cl1 2.545(5) .
Ir1 Sn2 2.578(4) .
Sn2 Cl3 2.317(5) .
Sn2 Cl5 2.327(5) .
Sn2 Cl4 2.350(5) .
Cl1 Ir1 2.409(6) 2_666
C1 C2 1.381(15) .
C1 C6 1.518(14) .
C1 H1 0.9800 .
C2 C5 1.509(15) .
C2 H2 0.9800 .
C3 C4 1.408(16) .
C3 C8 1.504(16) .
C3 H3 0.9800 .
C4 C7 1.507(16) .
C4 H4 0.9800 .
C5 C8 1.508(16) .
C5 H5A 0.9700 .
C5 H5B 0.9700 .
C6 C7 1.503(17) .
C6 H6A 0.9700 .
C6 H6B 0.9700 .
C7 H7A 0.9700 .
C7 H7B 0.9700 .
C8 H8A 0.9700 .
C8 H8B 0.9700 .
